data_9001749
loop_
_publ_author_name
'Domeneghetti, M. C.'
'Tazzoli, V.'
'Ballaran, T. B.'
'Molin, G. M.'

_publ_section_title
;Orthopyroxene from the Serra de Mage meteorite: A structure-refinement
 procedure for a Pbca phase coexisting with a C2/c exsolved phase Sample Opx
 SDM N.13, natural
;
_journal_name_full 'American Mineralogist'
_journal_page_first 842
_journal_page_last 846
_journal_volume 81
_journal_year 1996
_chemical_formula_sum 'Al0.028 Ca0.036 Cr0.004 Fe0.795 Mg1.134 Mn0.026 O6 Si1.986 Ti0.005'
_chemical_name_mineral Orthopyroxene
_space_group_IT_number 61
_symmetry_space_group_name_Hall '-P 2ac 2ab'
_symmetry_space_group_name_H-M 'P b c a'
_cell_angle_alpha 90
_cell_angle_beta 90
_cell_angle_gamma 90
_cell_length_a 18.316
_cell_length_b 8.907
_cell_length_c 5.218
_cell_formula_units_Z 8
_cell_volume 851.268
_database_code_amcsd 0001805
_exptl_crystal_density_diffrn 3.555
_cod_original_formula_sum 'Si1.986 Al.028 O6 Mg1.134 Fe.795 Mn.026 Cr.004 Ti.005 Ca.036'
_cod_database_code 9001749

loop_
_space_group_symop_operation_xyz
x,y,z
x,1/2-y,1/2+z
-x,1/2+y,1/2-z
1/2-x,1/2+y,z
1/2+x,1/2-y,-z
1/2+x,y,1/2-z
1/2-x,-y,1/2+z
-x,-y,-z

loop_
_atom_site_aniso_label
_atom_site_aniso_U_11
_atom_site_aniso_U_22
_atom_site_aniso_U_33
_atom_site_aniso_U_12
_atom_site_aniso_U_13
_atom_site_aniso_U_23
SiA 0.00660 0.00630 0.00340 -0.00060 -0.00040 0.00030
AlA 0.00660 0.00630 0.00340 -0.00060 -0.00040 0.00030
SiB 0.00640 0.00580 0.00310 0.00020 -0.00040 -0.00010
AlB 0.00640 0.00580 0.00310 0.00020 -0.00040 -0.00010
O1A 0.00770 0.00860 0.00430 -0.00020 0.00030 0.00010
O1B 0.00570 0.00880 0.00450 -0.00010 -0.00180 0.00110
O2A 0.00980 0.00810 0.00670 -0.00160 -0.00280 0.00040
O2B 0.01120 0.00870 0.00710 0.00170 0.00040 0.00170
O3A 0.00960 0.01240 0.00610 0.00160 -0.00030 0.00350
O3B 0.01050 0.01130 0.00670 -0.00060 -0.00060 -0.00300
Mg1 0.00840 0.00710 0.00350 -0.00010 -0.00060 0.00030
Fe1 0.00840 0.00710 0.00350 -0.00010 -0.00060 0.00030
Mn1 0.00840 0.00710 0.00350 -0.00010 -0.00060 0.00030
Cr1 0.00840 0.00710 0.00350 -0.00010 -0.00060 0.00030
Ti1 0.00840 0.00710 0.00350 -0.00010 -0.00060 0.00030
Mg2 0.01030 0.00960 0.00420 -0.00120 -0.00220 0.00000
Fe2 0.01030 0.00960 0.00420 -0.00120 -0.00220 0.00000
Mn2 0.01030 0.00960 0.00420 -0.00120 -0.00220 0.00000
Ca2 0.01030 0.00960 0.00420 -0.00120 -0.00220 0.00000

loop_
_atom_site_label
_atom_site_fract_x
_atom_site_fract_y
_atom_site_fract_z
_atom_site_occupancy
SiA 0.22851 0.65945 0.55200 0.99300
AlA 0.22851 0.65945 0.55200 0.01400
SiB 0.47401 0.33650 0.79500 0.99300
AlB 0.47401 0.33650 0.79500 0.01400
O1A 0.31610 0.83800 0.04400 1.00000
O1B 0.56250 0.33700 0.79570 1.00000
O2A 0.31110 0.50030 0.05390 1.00000
O2B 0.43410 0.48520 0.69760 1.00000
O3A 0.19760 0.76860 0.32430 1.00000
O3B 0.44730 0.20220 0.59350 1.00000
Mg1 0.37537 0.65467 0.87430 0.89700
Fe1 0.37537 0.65467 0.87430 0.09100
Mn1 0.37537 0.65467 0.87430 0.00300
Cr1 0.37537 0.65467 0.87430 0.00400
Ti1 0.37537 0.65467 0.87430 0.00500
Mg2 0.37799 0.48326 0.36791 0.23700
Fe2 0.37799 0.48326 0.36791 0.70400
Mn2 0.37799 0.48326 0.36791 0.02300
Ca2 0.37799 0.48326 0.36791 0.03600

loop_
_cod_related_entry_id
_cod_related_entry_database
_cod_related_entry_code
1 AMCSD 0001805
